data_1506305
loop_
_publ_author_name
'Wang, Qi-Qiang'
'Wang, De-Xian'
'Ma, Hong-Wei'
'Wang, Mei-Xiang'

_publ_section_title
;
 Synthesis of tetraazacalix[2]arene[2]triazines: tuning the cavity by the
 substituents on the bridging nitrogen atoms.
;
_journal_issue 26
_journal_name_full 'Organic letters'
_journal_page_first 5967
_journal_page_last 5970
_journal_paper_doi 10.1021/ol062441e
_journal_volume 8
_journal_year 2006
_chemical_formula_sum 'C46.38 H37 Cl2.76 N10 O2'
_chemical_formula_weight 864.05
_chemical_name_systematic
; 

 ? 

;
_space_group_IT_number 2
_symmetry_cell_setting triclinic
_symmetry_space_group_name_Hall '-P 1'
_symmetry_space_group_name_H-M 'P -1'
_atom_sites_solution_hydrogens geom
_atom_sites_solution_primary direct
_atom_sites_solution_secondary difmap
_audit_creation_method SHELXL-97
_cell_angle_alpha 77.62(3)
_cell_angle_beta 64.10(3)
_cell_angle_gamma 89.91(3)
_cell_formula_units_Z 4
_cell_length_a 16.654(3)
_cell_length_b 17.694(4)
_cell_length_c 17.910(4)
_cell_measurement_reflns_used 35554
_cell_measurement_temperature 293(2)
_cell_measurement_theta_max 26.00
_cell_measurement_theta_min 1.18
_cell_volume 4612(2)
_computing_cell_refinement 'Rapid Auto(Rigaku 2001)'
_computing_data_collection 'Rapid Auto(Rigaku 2001)'
_computing_data_reduction 'Rapid Auto(Rigaku 2001)'
_computing_structure_refinement 'SHELXL-97 (Sheldrick, 1997)'
_computing_structure_solution 'SHELXS-97 (Sheldrick, 1990)'
_diffrn_ambient_temperature 293(2)
_diffrn_measured_fraction_theta_full 0.935
_diffrn_measured_fraction_theta_max 0.935
_diffrn_measurement_device_type 'Rigaku raxis Rapid IP'
_diffrn_measurement_method '\w oscillation'
_diffrn_radiation_monochromator graphite
_diffrn_radiation_source 'Rotating Anode'
_diffrn_radiation_type MoK\a
_diffrn_radiation_wavelength 0.71073
_diffrn_reflns_av_R_equivalents 0.1570
_diffrn_reflns_av_sigmaI/netI 0.1127
_diffrn_reflns_limit_h_max 20
_diffrn_reflns_limit_h_min -20
_diffrn_reflns_limit_k_max 21
_diffrn_reflns_limit_k_min -21
_diffrn_reflns_limit_l_max 22
_diffrn_reflns_limit_l_min -19
_diffrn_reflns_number 35554
_diffrn_reflns_theta_full 26.00
_diffrn_reflns_theta_max 26.00
_diffrn_reflns_theta_min 1.18
_exptl_absorpt_coefficient_mu 0.233
_exptl_absorpt_correction_T_max 0.9198
_exptl_absorpt_correction_T_min 0.8372
_exptl_absorpt_correction_type empirical
_exptl_absorpt_process_details Abscor
_exptl_crystal_colour colorless
_exptl_crystal_density_diffrn 1.244
_exptl_crystal_density_method 'not measured'
_exptl_crystal_description trunk
_exptl_crystal_F_000 1792
_exptl_crystal_size_max 0.79
_exptl_crystal_size_mid 0.38
_exptl_crystal_size_min 0.37
_refine_diff_density_max 0.962
_refine_diff_density_min -0.588
_refine_diff_density_rms 0.147
_refine_ls_extinction_method none
_refine_ls_goodness_of_fit_ref 1.153
_refine_ls_hydrogen_treatment constr
_refine_ls_matrix_type full
_refine_ls_number_parameters 1110
_refine_ls_number_reflns 16956
_refine_ls_number_restraints 0
_refine_ls_restrained_S_all 1.153
_refine_ls_R_factor_all 0.2080
_refine_ls_R_factor_gt 0.1485
_refine_ls_shift/su_max 0.001
_refine_ls_shift/su_mean 0.000
_refine_ls_structure_factor_coef Fsqd
_refine_ls_weighting_details 'calc w=1/[\s^2^(Fo^2^)+(0.1655P)^2^+41.7447P] where P=(Fo^2^+2Fc^2^)/3'
_refine_ls_weighting_scheme calc
_refine_ls_wR_factor_gt 0.4639
_refine_ls_wR_factor_ref 0.4830
_reflns_number_gt 10556
_reflns_number_total 16956
_reflns_threshold_expression >2sigma(I)
_cod_data_source_file ol062441esi20061004_092654.cif
_cod_data_source_block a
_cod_depositor_comments
;
The following automatic conversions were performed:

'_symmetry_cell_setting' value 'Triclinic' changed to 'triclinic'
according to /home/saulius/struct/CIF-dictionaries/cif_core.dic
dictionary named 'cif_core.dic' version 2.4.1 from
2010-06-29.

'_exptl_absorpt_correction_type' value 'Empirical'
changed to 'empirical' according to
/home/saulius/struct/CIF-dictionaries/cif_core.dic dictionary named
'cif_core.dic' version 2.4.1 from 2010-06-29.

Automatic conversion script
Id: cif_fix_values 1715 2011-07-08 13:25:40Z adriana 
;
_cod_original_cell_volume 4611.8(16)
_cod_original_sg_symbol_H-M P-1
_cod_database_code 1506305

loop_
_symmetry_equiv_pos_as_xyz
'x, y, z'
'-x, -y, -z'

loop_
_atom_site_label
_atom_site_type_symbol
_atom_site_fract_x
_atom_site_fract_y
_atom_site_fract_z
_atom_site_U_iso_or_equiv
_atom_site_adp_type
_atom_site_occupancy
_atom_site_symmetry_multiplicity
_atom_site_calc_flag
_atom_site_refinement_flags
Cl1 Cl 0.00291(19) 0.21743(14) 0.99790(17) 0.0560(7) Uani 1 1 d .
Cl2 Cl -0.69897(17) -0.11448(18) 1.00002(18) 0.0587(7) Uani 1 1 d .
Cl3 Cl -0.5008(2) 0.71736(14) 0.99783(17) 0.0554(7) Uani 1 1 d .
Cl4 Cl 0.19910(17) 0.38565(18) 0.99969(18) 0.0587(7) Uani 1 1 d .
Cl5 Cl -0.4431(7) -0.2114(7) 1.4069(9) 0.219(7) Uani 0.756(14) 1 d P
Cl6 Cl -0.5375(11) -0.2884(7) 1.5942(9) 0.224(7) Uani 0.756(14) 1 d P
N1 N -0.1392(5) 0.0007(4) 1.0082(5) 0.0406(17) Uani 1 1 d .
N2 N -0.1161(5) 0.0915(5) 1.0802(5) 0.0431(18) Uani 1 1 d .
N3 N -0.0276(5) 0.1134(4) 0.9297(5) 0.0402(17) Uani 1 1 d .
N4 N -0.0556(5) 0.0260(5) 0.8623(5) 0.0436(18) Uani 1 1 d .
N5 N -0.3497(6) -0.0636(5) 0.8615(5) 0.0471(19) Uani 1 1 d .
N6 N -0.4238(5) -0.1036(4) 1.0068(5) 0.0398(17) Uani 1 1 d .
N7 N -0.5158(5) -0.0822(5) 0.9283(5) 0.0429(18) Uani 1 1 d .
N8 N -0.5936(5) -0.1311(5) 1.0795(5) 0.0446(18) Uani 1 1 d .
N9 N -0.4990(5) -0.1510(5) 1.1506(5) 0.0437(18) Uani 1 1 d .
N10 N -0.2263(5) -0.0193(5) 1.1528(5) 0.0424(18) Uani 1 1 d .
N11 N -0.3686(5) 0.5004(4) 1.0084(5) 0.0381(16) Uani 1 1 d .
N12 N -0.4636(5) 0.5917(4) 1.0803(5) 0.0411(17) Uani 1 1 d .
N13 N -0.4022(5) 0.6136(5) 0.9287(5) 0.0425(18) Uani 1 1 d .
N14 N -0.3074(5) 0.5248(5) 0.8634(5) 0.0422(18) Uani 1 1 d .
N15 N -0.0115(5) 0.4362(5) 0.8612(5) 0.0454(19) Uani 1 1 d .
N16 N -0.0820(5) 0.3966(4) 1.0056(5) 0.0393(17) Uani 1 1 d .
N17 N 0.0872(5) 0.4174(5) 0.9277(5) 0.0435(18) Uani 1 1 d .
N18 N 0.0143(5) 0.3689(5) 1.0796(5) 0.0425(18) Uani 1 1 d .
N19 N -0.1523(5) 0.3483(5) 1.1508(5) 0.0411(17) Uani 1 1 d .
N20 N -0.4266(5) 0.4812(5) 1.1523(5) 0.0431(18) Uani 1 1 d .
O1 O -0.3890(8) 0.0693(7) 1.4617(6) 0.107(4) Uani 1 1 d .
O2 O -0.7814(6) -0.3398(6) 1.4489(5) 0.086(3) Uani 1 1 d .
O3 O -0.5718(8) 0.5707(7) 1.4605(6) 0.102(4) Uani 1 1 d .
O4 O -0.1665(8) 0.1603(6) 1.4492(5) 0.089(3) Uani 1 1 d .
C1 C -0.1584(6) 0.0250(5) 1.0786(6) 0.0380(19) Uani 1 1 d .
C2 C -0.0530(6) 0.1301(5) 1.0032(6) 0.039(2) Uani 1 1 d .
C3 C -0.0746(6) 0.0460(5) 0.9362(5) 0.0343(18) Uani 1 1 d .
C4 C -0.2027(6) -0.0215(6) 0.8632(6) 0.042(2) Uani 1 1 d .
H4A H -0.2203 0.0284 0.8632 0.051 Uiso 1 1 calc R
C5 C -0.1152(6) -0.0364(5) 0.8629(6) 0.040(2) Uani 1 1 d .
C6 C -0.0869(7) -0.1095(6) 0.8608(6) 0.048(2) Uani 1 1 d .
H6B H -0.0312 -0.1198 0.8585 0.057 Uiso 1 1 calc R
C7 C -0.1454(8) -0.1684(6) 0.8621(8) 0.061(3) Uani 1 1 d .
H7B H -0.1283 -0.2186 0.8633 0.074 Uiso 1 1 calc R
C8 C -0.2313(8) -0.1533(6) 0.8617(6) 0.050(2) Uani 1 1 d .
H8B H -0.2666 -0.1931 0.8603 0.060 Uiso 1 1 calc R
C9 C -0.2607(6) -0.0799(5) 0.8633(5) 0.039(2) Uani 1 1 d .
C10 C -0.4324(6) -0.0836(5) 0.9351(6) 0.039(2) Uani 1 1 d .
C11 C -0.5890(6) -0.1076(5) 1.0032(7) 0.044(2) Uani 1 1 d .
C12 C -0.5049(6) -0.1275(5) 1.0755(6) 0.042(2) Uani 1 1 d .
C13 C -0.3632(6) -0.0873(5) 1.1547(5) 0.0371(19) Uani 1 1 d .
H13B H -0.3927 -0.0428 1.1619 0.045 Uiso 1 1 calc R
C14 C -0.4050(6) -0.1528(5) 1.1484(6) 0.042(2) Uani 1 1 d .
C15 C -0.3578(8) -0.2187(6) 1.1371(7) 0.055(3) Uani 1 1 d .
H15A H -0.3834 -0.2624 1.1311 0.066 Uiso 1 1 calc R
C16 C -0.2700(7) -0.2193(6) 1.1347(8) 0.056(3) Uani 1 1 d .
H16B H -0.2412 -0.2642 1.1287 0.067 Uiso 1 1 calc R
C17 C -0.2259(7) -0.1544(5) 1.1411(6) 0.045(2) Uani 1 1 d .
H17B H -0.1694 -0.1555 1.1396 0.054 Uiso 1 1 calc R
C18 C -0.2721(6) -0.0889(5) 1.1498(6) 0.041(2) Uani 1 1 d .
C19 C 0.0215(6) 0.0648(6) 0.7816(6) 0.048(2) Uani 1 1 d .
H19A H 0.0587 0.0264 0.7560 0.057 Uiso 1 1 calc R
H19B H 0.0577 0.0998 0.7925 0.057 Uiso 1 1 calc R
C20 C -0.0135(7) 0.1110(6) 0.7202(6) 0.051(2) Uani 1 1 d .
C21 C 0.0169(12) 0.0995(12) 0.6411(9) 0.111(6) Uani 1 1 d .
H21A H 0.0601 0.0658 0.6217 0.134 Uiso 1 1 calc R
C22 C -0.0209(17) 0.1423(18) 0.5865(11) 0.160(11) Uani 1 1 d .
H22A H -0.0013 0.1353 0.5315 0.192 Uiso 1 1 calc R
C23 C -0.0833(14) 0.1915(16) 0.6140(11) 0.144(10) Uani 1 1 d .
H23A H -0.1052 0.2178 0.5771 0.173 Uiso 1 1 calc R
C24 C -0.1141(14) 0.2033(13) 0.6909(12) 0.126(7) Uani 1 1 d .
H24A H -0.1566 0.2379 0.7090 0.152 Uiso 1 1 calc R
C25 C -0.0802(12) 0.1616(9) 0.7447(10) 0.094(5) Uani 1 1 d .
H25A H -0.1034 0.1679 0.8003 0.113 Uiso 1 1 calc R
C26 C -0.3474(7) -0.0271(7) 0.7790(6) 0.057(3) Uani 1 1 d .
H26A H -0.3003 0.0159 0.7498 0.068 Uiso 1 1 calc R
H26B H -0.4040 -0.0063 0.7886 0.068 Uiso 1 1 calc R
C27 C -0.3308(10) -0.0838(9) 0.7232(8) 0.074(4) Uani 1 1 d .
C28 C -0.2403(12) -0.0885(15) 0.6635(10) 0.121(7) Uani 1 1 d .
H28A H -0.1933 -0.0569 0.6595 0.145 Uiso 1 1 calc R
C29 C -0.223(3) -0.140(3) 0.6121(19) 0.204(18) Uani 1 1 d .
H29A H -0.1654 -0.1448 0.5732 0.245 Uiso 1 1 calc R
C30 C -0.298(3) -0.186(2) 0.621(2) 0.207(19) Uani 1 1 d .
H30A H -0.2879 -0.2202 0.5862 0.248 Uiso 1 1 calc R
C31 C -0.388(3) -0.1821(17) 0.6797(18) 0.202(16) Uani 1 1 d .
H31A H -0.4350 -0.2141 0.6839 0.242 Uiso 1 1 calc R
C32 C -0.4045(15) -0.1300(14) 0.7301(12) 0.137(9) Uani 1 1 d .
H32A H -0.4629 -0.1250 0.7682 0.164 Uiso 1 1 calc R
C33 C -0.5750(6) -0.1996(6) 1.2254(6) 0.041(2) Uani 1 1 d .
C34 C -0.6080(7) -0.2728(6) 1.2254(6) 0.054(3) Uani 1 1 d .
H34A H -0.5832 -0.2901 1.1753 0.065 Uiso 1 1 calc R
C35 C -0.6769(8) -0.3206(7) 1.2988(7) 0.062(3) Uani 1 1 d .
H35A H -0.6978 -0.3683 1.2965 0.074 Uiso 1 1 calc R
C36 C -0.7133(8) -0.2970(7) 1.3737(6) 0.058(3) Uani 1 1 d .
C37 C -0.6806(8) -0.2246(8) 1.3750(7) 0.067(3) Uani 1 1 d .
H37A H -0.7050 -0.2077 1.4254 0.080 Uiso 1 1 calc R
C38 C -0.6119(8) -0.1773(7) 1.3016(7) 0.060(3) Uani 1 1 d .
H38A H -0.5907 -0.1299 1.3044 0.072 Uiso 1 1 calc R
C39 C -0.8203(13) -0.4137(10) 1.4507(11) 0.113(6) Uani 1 1 d .
H39A H -0.8663 -0.4360 1.5073 0.169 Uiso 1 1 calc R
H39B H -0.7745 -0.4482 1.4347 0.169 Uiso 1 1 calc R
H39C H -0.8460 -0.4057 1.4113 0.169 Uiso 1 1 calc R
C40 C -0.2655(6) 0.0040(6) 1.2322(5) 0.041(2) Uani 1 1 d .
C41 C -0.2703(7) -0.0461(6) 1.3049(6) 0.048(2) Uani 1 1 d .
H41A H -0.2462 -0.0935 1.3017 0.058 Uiso 1 1 calc R
C42 C -0.3113(8) -0.0256(8) 1.3830(7) 0.068(3) Uani 1 1 d .
H42A H -0.3136 -0.0591 1.4318 0.082 Uiso 1 1 calc R
C43 C -0.3485(9) 0.0440(8) 1.3888(8) 0.068(3) Uani 1 1 d .
C44 C -0.3438(9) 0.0934(8) 1.3171(8) 0.072(3) Uani 1 1 d .
H44A H -0.3678 0.1407 1.3206 0.086 Uiso 1 1 calc R
C45 C -0.3030(8) 0.0736(6) 1.2380(7) 0.059(3) Uani 1 1 d .
H45A H -0.3011 0.1073 1.1895 0.070 Uiso 1 1 calc R
C46 C -0.4032(13) 0.0185(13) 1.5378(10) 0.119(7) Uani 1 1 d .
H46A H -0.4322 0.0435 1.5841 0.178 Uiso 1 1 calc R
H46B H -0.3466 0.0039 1.5351 0.178 Uiso 1 1 calc R
H46C H -0.4406 -0.0271 1.5471 0.178 Uiso 1 1 calc R
C47 C -0.4192(6) 0.5262(5) 1.0771(6) 0.0377(19) Uani 1 1 d .
C48 C -0.4505(6) 0.6303(5) 1.0037(5) 0.0341(18) Uani 1 1 d .
C49 C -0.3617(5) 0.5467(5) 0.9363(5) 0.0353(18) Uani 1 1 d .
C50 C -0.1597(7) 0.4784(5) 0.8625(6) 0.042(2) Uani 1 1 d .
H50A H -0.1415 0.5284 0.8615 0.050 Uiso 1 1 calc R
C51 C -0.2477(6) 0.4639(5) 0.8634(5) 0.040(2) Uani 1 1 d .
C52 C -0.2751(7) 0.3899(6) 0.8619(7) 0.050(2) Uani 1 1 d .
H52A H -0.3289 0.3799 0.8601 0.060 Uiso 1 1 calc R
C53 C -0.2177(8) 0.3306(7) 0.8634(7) 0.060(3) Uani 1 1 d .
H53A H -0.2357 0.2804 0.8646 0.073 Uiso 1 1 calc R
C54 C -0.1316(7) 0.3459(6) 0.8631(7) 0.053(3) Uani 1 1 d .
H54A H -0.0953 0.3059 0.8628 0.064 Uiso 1 1 calc R
C55 C -0.1029(6) 0.4205(5) 0.8632(5) 0.0386(19) Uani 1 1 d .
C56 C -0.0025(6) 0.4168(5) 0.9343(6) 0.041(2) Uani 1 1 d .
C57 C 0.0859(6) 0.3926(5) 1.0028(6) 0.041(2) Uani 1 1 d .
C58 C -0.0706(6) 0.3723(5) 1.0768(5) 0.0379(19) Uani 1 1 d .
C59 C -0.2928(6) 0.4131(5) 1.1546(5) 0.0387(19) Uani 1 1 d .
H59A H -0.2707 0.4578 1.1617 0.046 Uiso 1 1 calc R
C60 C -0.2434(6) 0.3477(5) 1.1486(5) 0.0381(19) Uani 1 1 d .
C61 C -0.2787(7) 0.2817(6) 1.1369(7) 0.051(2) Uani 1 1 d .
H61A H -0.2463 0.2388 1.1301 0.061 Uiso 1 1 calc R
C62 C -0.3657(7) 0.2791(6) 1.1352(8) 0.057(3) Uani 1 1 d .
H62A H -0.3885 0.2338 1.1297 0.068 Uiso 1 1 calc R
C63 C -0.4162(7) 0.3448(6) 1.1418(7) 0.048(2) Uani 1 1 d .
H63A H -0.4716 0.3436 1.1409 0.058 Uiso 1 1 calc R
C64 C -0.3773(6) 0.4115(5) 1.1498(5) 0.0366(19) Uani 1 1 d .
C65 C -0.3030(7) 0.5648(6) 0.7816(6) 0.048(2) Uani 1 1 d .
H65A H -0.3485 0.6007 0.7906 0.057 Uiso 1 1 calc R
H65B H -0.3152 0.5271 0.7547 0.057 Uiso 1 1 calc R
C66 C -0.2066(8) 0.6112(7) 0.7203(6) 0.054(3) Uani 1 1 d .
C67 C -0.1583(11) 0.6007(13) 0.6400(10) 0.114(7) Uani 1 1 d .
H67A H -0.1833 0.5694 0.6182 0.137 Uiso 1 1 calc R
C68 C -0.0692(15) 0.6381(19) 0.5895(12) 0.169(12) Uani 1 1 d .
H68A H -0.0355 0.6274 0.5364 0.203 Uiso 1 1 calc R
C69 C -0.0305(14) 0.6896(16) 0.6156(12) 0.142(10) Uani 1 1 d .
H69A H 0.0271 0.7144 0.5805 0.171 Uiso 1 1 calc R
C70 C -0.0792(14) 0.7023(12) 0.6936(12) 0.117(6) Uani 1 1 d .
H70A H -0.0567 0.7371 0.7137 0.141 Uiso 1 1 calc R
C71 C -0.1651(11) 0.6616(9) 0.7440(10) 0.092(5) Uani 1 1 d .
H71A H -0.1967 0.6697 0.7987 0.110 Uiso 1 1 calc R
C72 C 0.0692(7) 0.4727(7) 0.7785(6) 0.055(3) Uani 1 1 d .
H72A H 0.1149 0.4925 0.7912 0.066 Uiso 1 1 calc R
H72B H 0.0521 0.5166 0.7477 0.066 Uiso 1 1 calc R
C73 C 0.1087(8) 0.4172(8) 0.7218(7) 0.068(3) Uani 1 1 d .
C74 C 0.0784(13) 0.4132(16) 0.6626(11) 0.135(9) Uani 1 1 d .
H74A H 0.0347 0.4439 0.6578 0.162 Uiso 1 1 calc R
C75 C 0.115(2) 0.361(2) 0.6090(17) 0.181(14) Uani 1 1 d .
H75A H 0.0979 0.3585 0.5667 0.217 Uiso 1 1 calc R
C76 C 0.179(3) 0.314(2) 0.622(2) 0.198(16) Uani 1 1 d .
H76A H 0.2020 0.2789 0.5872 0.238 Uiso 1 1 calc R
C77 C 0.209(3) 0.3160(18) 0.6805(17) 0.212(17) Uani 1 1 d .
H77A H 0.2497 0.2830 0.6880 0.254 Uiso 1 1 calc R
C78 C 0.1751(15) 0.3706(12) 0.7291(10) 0.124(7) Uani 1 1 d .
H78A H 0.1968 0.3766 0.7676 0.149 Uiso 1 1 calc R
C79 C -0.1513(6) 0.2996(6) 1.2266(6) 0.042(2) Uani 1 1 d .
C80 C -0.1188(7) 0.2274(7) 1.2262(7) 0.056(3) Uani 1 1 d .
H80A H -0.0940 0.2113 1.1753 0.067 Uiso 1 1 calc R
C81 C -0.1222(8) 0.1788(7) 1.2992(7) 0.063(3) Uani 1 1 d .
H81A H -0.1000 0.1306 1.2982 0.075 Uiso 1 1 calc R
C82 C -0.1593(8) 0.2039(7) 1.3726(7) 0.060(3) Uani 1 1 d .
C83 C -0.1948(9) 0.2752(7) 1.3745(7) 0.067(3) Uani 1 1 d .
H83A H -0.2222 0.2904 1.4259 0.080 Uiso 1 1 calc R
C84 C -0.1896(8) 0.3228(6) 1.3018(6) 0.053(3) Uani 1 1 d .
H84A H -0.2120 0.3709 1.3031 0.064 Uiso 1 1 calc R
C85 C -0.1305(14) 0.0882(9) 1.4490(11) 0.110(6) Uani 1 1 d .
H85A H -0.1403 0.0633 1.5059 0.165 Uiso 1 1 calc R
H85B H -0.0673 0.0965 1.4116 0.165 Uiso 1 1 calc R
H85C H -0.1595 0.0558 1.4294 0.165 Uiso 1 1 calc R
C86 C -0.4673(6) 0.5036(6) 1.2329(6) 0.041(2) Uani 1 1 d .
C87 C -0.4344(9) 0.5747(7) 1.2379(7) 0.061(3) Uani 1 1 d .
H87A H -0.3886 0.6070 1.1899 0.073 Uiso 1 1 calc R
C88 C -0.4713(11) 0.5957(8) 1.3150(8) 0.076(4) Uani 1 1 d .
H88A H -0.4505 0.6423 1.3198 0.091 Uiso 1 1 calc R
C89 C -0.5414(9) 0.5454(8) 1.3871(7) 0.066(3) Uani 1 1 d .
C90 C -0.5720(8) 0.4744(7) 1.3824(6) 0.063(3) Uani 1 1 d .
H90A H -0.6167 0.4413 1.4305 0.076 Uiso 1 1 calc R
C91 C -0.5345(7) 0.4536(7) 1.3044(7) 0.054(3) Uani 1 1 d .
H91A H -0.5542 0.4064 1.2999 0.065 Uiso 1 1 calc R
C92 C -0.6343(13) 0.5186(12) 1.5378(9) 0.114(6) Uani 1 1 d .
H92A H -0.6506 0.5433 1.5845 0.171 Uiso 1 1 calc R
H92B H -0.6073 0.4722 1.5485 0.171 Uiso 1 1 calc R
H92C H -0.6870 0.5055 1.5322 0.171 Uiso 1 1 calc R
C93 C -0.539(2) -0.2471(16) 1.4977(19) 0.132(10) Uani 0.756(14) 1 d P
H93B H -0.5699 -0.2860 1.4856 0.158 Uiso 1 1 calc R
H93A H -0.5770 -0.2048 1.5071 0.158 Uiso 1 1 calc R

loop_
_atom_site_aniso_label
_atom_site_aniso_U_11
_atom_site_aniso_U_22
_atom_site_aniso_U_33
_atom_site_aniso_U_23
_atom_site_aniso_U_13
_atom_site_aniso_U_12
Cl1 0.0697(17) 0.0407(12) 0.0468(14) -0.0112(11) -0.0160(13) -0.0079(11)
Cl2 0.0449(14) 0.0822(19) 0.0570(16) -0.0192(14) -0.0288(13) 0.0208(13)
Cl3 0.0796(18) 0.0381(12) 0.0504(14) -0.0117(11) -0.0302(14) 0.0225(12)
Cl4 0.0424(13) 0.0803(19) 0.0570(16) -0.0173(14) -0.0249(12) -0.0004(12)
Cl5 0.131(8) 0.185(11) 0.267(15) -0.064(10) -0.018(8) -0.026(7)
Cl6 0.354(18) 0.184(10) 0.250(14) -0.065(9) -0.232(14) 0.097(11)
N1 0.042(4) 0.045(4) 0.034(4) -0.013(3) -0.015(3) 0.005(3)
N2 0.045(4) 0.045(4) 0.034(4) -0.011(3) -0.013(4) 0.002(4)
N3 0.045(4) 0.041(4) 0.030(4) -0.006(3) -0.013(3) 0.000(3)
N4 0.045(4) 0.053(5) 0.031(4) -0.011(3) -0.015(3) 0.001(4)
N5 0.054(5) 0.051(5) 0.033(4) -0.001(4) -0.021(4) -0.003(4)
N6 0.047(4) 0.039(4) 0.034(4) -0.009(3) -0.018(4) 0.005(3)
N7 0.041(4) 0.043(4) 0.043(4) -0.007(4) -0.020(4) 0.011(3)
N8 0.044(4) 0.048(5) 0.042(4) -0.016(4) -0.018(4) 0.011(4)
N9 0.045(4) 0.048(4) 0.035(4) -0.008(3) -0.016(4) -0.001(4)
N10 0.047(4) 0.045(4) 0.034(4) -0.012(3) -0.015(4) -0.007(3)
N11 0.041(4) 0.042(4) 0.031(4) -0.009(3) -0.015(3) 0.005(3)
N12 0.048(5) 0.042(4) 0.029(4) -0.007(3) -0.015(3) 0.011(3)
N13 0.047(5) 0.044(4) 0.036(4) -0.010(3) -0.018(4) 0.005(4)
N14 0.044(4) 0.050(5) 0.031(4) -0.008(3) -0.015(3) 0.010(4)
N15 0.042(4) 0.053(5) 0.035(4) -0.007(4) -0.013(4) 0.003(4)
N16 0.040(4) 0.039(4) 0.036(4) -0.007(3) -0.016(3) 0.008(3)
N17 0.044(4) 0.044(4) 0.040(4) -0.006(4) -0.018(4) 0.001(3)
N18 0.040(4) 0.046(4) 0.038(4) -0.009(3) -0.015(4) 0.005(3)
N19 0.038(4) 0.048(4) 0.034(4) -0.006(3) -0.015(3) 0.009(3)
N20 0.049(5) 0.044(4) 0.032(4) -0.006(3) -0.016(4) 0.011(4)
O1 0.130(9) 0.125(9) 0.047(6) -0.041(6) -0.014(6) 0.004(7)
O2 0.084(6) 0.095(7) 0.041(5) 0.002(4) 0.000(4) -0.022(5)
O3 0.135(9) 0.125(9) 0.043(5) -0.042(6) -0.027(6) 0.033(7)
O4 0.137(9) 0.084(6) 0.041(5) 0.004(4) -0.044(5) 0.022(6)
C1 0.040(5) 0.043(5) 0.036(5) -0.012(4) -0.020(4) 0.009(4)
C2 0.041(5) 0.034(4) 0.040(5) -0.008(4) -0.017(4) 0.004(4)
C3 0.033(4) 0.038(4) 0.034(4) -0.013(4) -0.015(4) 0.008(4)
C4 0.046(5) 0.043(5) 0.036(5) -0.014(4) -0.015(4) 0.011(4)
C5 0.044(5) 0.044(5) 0.032(5) -0.015(4) -0.016(4) 0.003(4)
C6 0.047(6) 0.054(6) 0.042(5) -0.014(5) -0.018(5) 0.017(5)
C7 0.078(8) 0.045(6) 0.078(8) -0.034(6) -0.043(7) 0.025(6)
C8 0.069(7) 0.039(5) 0.042(5) -0.006(4) -0.025(5) 0.004(5)
C9 0.048(5) 0.040(5) 0.028(4) -0.007(4) -0.017(4) 0.003(4)
C10 0.050(5) 0.033(4) 0.036(5) -0.009(4) -0.022(4) 0.005(4)
C11 0.046(5) 0.039(5) 0.056(6) -0.018(4) -0.028(5) 0.020(4)
C12 0.047(5) 0.039(5) 0.043(5) -0.017(4) -0.020(4) 0.005(4)
C13 0.041(5) 0.036(4) 0.027(4) -0.002(4) -0.011(4) -0.002(4)
C14 0.049(5) 0.040(5) 0.037(5) -0.005(4) -0.023(4) 0.006(4)
C15 0.078(8) 0.034(5) 0.066(7) -0.010(5) -0.044(6) 0.000(5)
C16 0.060(7) 0.039(5) 0.074(8) -0.011(5) -0.035(6) 0.013(5)
C17 0.045(5) 0.040(5) 0.050(6) -0.002(4) -0.026(5) 0.002(4)
C18 0.050(5) 0.036(5) 0.032(5) -0.003(4) -0.018(4) -0.001(4)
C19 0.040(5) 0.057(6) 0.042(5) -0.016(5) -0.013(4) 0.006(4)
C20 0.047(6) 0.058(6) 0.030(5) -0.001(4) -0.004(4) -0.011(5)
C21 0.117(13) 0.171(18) 0.054(8) -0.035(10) -0.041(9) 0.058(13)
C22 0.16(2) 0.27(3) 0.045(9) -0.041(14) -0.041(12) 0.07(2)
C23 0.114(15) 0.23(3) 0.052(10) 0.010(13) -0.026(10) 0.059(17)
C24 0.132(16) 0.147(18) 0.075(12) -0.001(11) -0.034(11) 0.045(14)
C25 0.130(14) 0.092(11) 0.065(9) -0.020(8) -0.047(9) 0.041(10)
C26 0.047(6) 0.074(7) 0.037(5) 0.004(5) -0.015(5) -0.005(5)
C27 0.085(9) 0.091(10) 0.042(6) -0.006(6) -0.031(7) 0.005(7)
C28 0.091(12) 0.21(2) 0.050(9) -0.026(11) -0.022(8) 0.041(13)
C29 0.20(3) 0.33(6) 0.091(18) -0.10(3) -0.04(2) 0.11(3)
C30 0.33(6) 0.19(3) 0.10(2) -0.09(2) -0.08(3) 0.09(4)
C31 0.30(4) 0.18(3) 0.12(2) -0.069(19) -0.07(2) -0.06(3)
C32 0.133(16) 0.17(2) 0.095(13) -0.067(14) -0.021(12) -0.043(14)
C33 0.041(5) 0.049(5) 0.034(5) -0.009(4) -0.017(4) 0.000(4)
C34 0.057(6) 0.061(6) 0.036(5) -0.014(5) -0.014(5) -0.008(5)
C35 0.058(7) 0.062(7) 0.054(7) -0.013(6) -0.016(6) -0.010(5)
C36 0.058(7) 0.069(7) 0.030(5) 0.000(5) -0.009(5) -0.001(5)
C37 0.076(8) 0.079(8) 0.031(5) -0.020(5) -0.008(5) 0.001(6)
C38 0.076(8) 0.058(6) 0.038(6) -0.016(5) -0.017(5) 0.000(6)
C39 0.122(14) 0.089(11) 0.077(11) 0.011(9) -0.013(10) -0.034(10)
C40 0.039(5) 0.049(5) 0.028(4) -0.008(4) -0.009(4) -0.006(4)
C41 0.051(6) 0.052(6) 0.039(5) -0.008(4) -0.020(5) 0.014(5)
C42 0.071(8) 0.095(10) 0.033(6) -0.006(6) -0.023(6) -0.004(7)
C43 0.072(8) 0.078(8) 0.046(7) -0.026(6) -0.015(6) -0.004(7)
C44 0.077(8) 0.062(7) 0.049(7) -0.015(6) -0.003(6) 0.013(6)
C45 0.071(7) 0.052(6) 0.037(5) -0.006(5) -0.011(5) -0.002(5)
C46 0.120(14) 0.170(19) 0.051(9) -0.042(11) -0.018(9) 0.014(13)
C47 0.033(4) 0.045(5) 0.035(5) -0.012(4) -0.013(4) 0.001(4)
C48 0.038(5) 0.029(4) 0.033(4) -0.004(3) -0.015(4) 0.010(3)
C49 0.026(4) 0.044(5) 0.035(5) -0.008(4) -0.013(4) 0.001(4)
C50 0.057(6) 0.035(5) 0.037(5) -0.011(4) -0.023(4) 0.007(4)
C51 0.047(5) 0.045(5) 0.029(4) -0.013(4) -0.016(4) 0.010(4)
C52 0.050(6) 0.048(6) 0.049(6) -0.010(5) -0.021(5) -0.002(4)
C53 0.073(8) 0.047(6) 0.061(7) -0.014(5) -0.029(6) -0.003(5)
C54 0.060(7) 0.045(6) 0.052(6) -0.017(5) -0.021(5) 0.015(5)
C55 0.042(5) 0.040(5) 0.029(4) -0.007(4) -0.013(4) 0.006(4)
C56 0.042(5) 0.038(5) 0.036(5) -0.004(4) -0.012(4) 0.002(4)
C57 0.037(5) 0.042(5) 0.048(6) -0.019(4) -0.017(4) 0.002(4)
C58 0.049(5) 0.032(4) 0.032(4) -0.010(4) -0.016(4) 0.001(4)
C59 0.041(5) 0.039(5) 0.030(4) -0.007(4) -0.011(4) 0.003(4)
C60 0.038(5) 0.041(5) 0.027(4) 0.001(4) -0.012(4) 0.001(4)
C61 0.057(6) 0.042(5) 0.058(6) -0.013(5) -0.029(5) 0.007(5)
C62 0.058(7) 0.043(5) 0.080(8) -0.021(5) -0.038(6) 0.012(5)
C63 0.047(6) 0.045(5) 0.054(6) -0.006(5) -0.027(5) 0.001(4)
C64 0.037(5) 0.039(5) 0.028(4) -0.006(4) -0.010(4) 0.007(4)
C65 0.056(6) 0.061(6) 0.037(5) -0.017(5) -0.028(5) 0.019(5)
C66 0.063(7) 0.067(7) 0.034(5) -0.009(5) -0.025(5) 0.015(5)
C67 0.087(11) 0.19(2) 0.061(9) -0.053(11) -0.018(8) -0.011(12)
C68 0.104(15) 0.31(4) 0.055(10) -0.054(16) 0.000(10) -0.043(19)
C69 0.103(14) 0.23(3) 0.065(11) 0.022(13) -0.034(11) -0.064(15)
C70 0.136(16) 0.116(14) 0.080(12) 0.000(10) -0.041(12) -0.038(12)
C71 0.094(11) 0.085(10) 0.066(9) -0.021(8) -0.007(8) -0.026(8)
C72 0.051(6) 0.060(6) 0.035(5) 0.011(5) -0.012(5) 0.003(5)
C73 0.061(7) 0.093(9) 0.029(5) -0.006(6) -0.005(5) 0.001(7)
C74 0.110(14) 0.24(3) 0.071(11) -0.075(14) -0.039(10) -0.002(15)
C75 0.19(3) 0.27(4) 0.104(18) -0.09(2) -0.057(19) -0.01(3)
C76 0.28(5) 0.18(3) 0.12(2) -0.07(2) -0.06(3) 0.03(3)
C77 0.32(4) 0.19(3) 0.093(17) -0.052(18) -0.05(2) 0.13(3)
C78 0.163(18) 0.142(17) 0.062(9) -0.036(10) -0.041(11) 0.081(15)
C79 0.042(5) 0.051(5) 0.033(5) -0.008(4) -0.015(4) 0.006(4)
C80 0.063(7) 0.065(7) 0.039(5) -0.019(5) -0.020(5) 0.028(6)
C81 0.071(8) 0.068(7) 0.051(6) -0.016(6) -0.028(6) 0.032(6)
C82 0.061(7) 0.075(8) 0.033(5) 0.001(5) -0.018(5) 0.001(6)
C83 0.094(9) 0.064(7) 0.031(5) -0.011(5) -0.018(6) 0.015(7)
C84 0.069(7) 0.044(5) 0.040(5) -0.009(4) -0.018(5) 0.014(5)
C85 0.162(17) 0.076(10) 0.094(12) 0.023(9) -0.077(12) 0.011(10)
C86 0.038(5) 0.053(5) 0.034(5) -0.014(4) -0.017(4) 0.015(4)
C87 0.080(8) 0.059(7) 0.046(6) -0.020(5) -0.026(6) 0.008(6)
C88 0.121(12) 0.060(7) 0.051(7) -0.023(6) -0.038(8) 0.016(7)
C89 0.091(9) 0.072(8) 0.046(6) -0.029(6) -0.033(7) 0.024(7)
C90 0.065(7) 0.077(8) 0.026(5) 0.003(5) -0.008(5) 0.005(6)
C91 0.056(6) 0.063(7) 0.041(6) -0.012(5) -0.019(5) 0.006(5)
C92 0.123(14) 0.162(18) 0.046(8) -0.037(10) -0.023(9) 0.025(13)
C93 0.15(2) 0.092(17) 0.17(3) -0.040(18) -0.07(2) 0.003(16)

loop_
_atom_type_symbol
_atom_type_description
_atom_type_scat_dispersion_real
_atom_type_scat_dispersion_imag
_atom_type_scat_source
C C 0.0033 0.0016 'International Tables Vol C Tables 4.2.6.8 and 6.1.1.4'
H H 0.0000 0.0000 'International Tables Vol C Tables 4.2.6.8 and 6.1.1.4'
N N 0.0061 0.0033 'International Tables Vol C Tables 4.2.6.8 and 6.1.1.4'
O O 0.0106 0.0060 'International Tables Vol C Tables 4.2.6.8 and 6.1.1.4'
Cl Cl 0.1484 0.1585 'International Tables Vol C Tables 4.2.6.8 and 6.1.1.4'

loop_
_geom_angle_atom_site_label_1
_geom_angle_atom_site_label_2
_geom_angle_atom_site_label_3
_geom_angle
C1 N1 C3 115.0(8)
C2 N2 C1 113.9(7)
C2 N3 C3 111.9(8)
C3 N4 C19 122.0(8)
C3 N4 C5 118.5(7)
C19 N4 C5 119.5(7)
C10 N5 C26 119.9(8)
C10 N5 C9 122.4(7)
C26 N5 C9 117.7(8)
C10 N6 C12 111.0(8)
C11 N7 C10 114.0(8)
C11 N8 C12 110.7(8)
C12 N9 C33 119.2(8)
C12 N9 C14 119.0(7)
C33 N9 C14 118.2(7)
C1 N10 C40 123.9(7)
C1 N10 C18 119.6(7)
C40 N10 C18 115.9(7)
C47 N11 C49 112.9(8)
C48 N12 C47 111.7(7)
C48 N13 C49 112.3(7)
C49 N14 C65 120.6(8)
C49 N14 C51 121.7(7)
C65 N14 C51 117.6(7)
C56 N15 C72 119.4(8)
C56 N15 C55 119.8(7)
C72 N15 C55 120.8(7)
C58 N16 C56 112.0(8)
C57 N17 C56 111.5(8)
C57 N18 C58 114.2(8)
C58 N19 C79 118.7(7)
C58 N19 C60 122.6(7)
C79 N19 C60 115.6(7)
C47 N20 C86 124.1(8)
C47 N20 C64 118.3(7)
C86 N20 C64 116.8(7)
C43 O1 C46 117.9(13)
C36 O2 C39 119.7(11)
C89 O3 C92 117.6(13)
C82 O4 C85 117.4(11)
N1 C1 N10 116.0(8)
N1 C1 N2 123.8(8)
N10 C1 N2 120.2(8)
N3 C2 N2 128.9(8)
N3 C2 Cl1 113.6(7)
N2 C2 Cl1 117.4(7)
N1 C3 N4 117.4(8)
N1 C3 N3 126.5(7)
N4 C3 N3 116.1(8)
C9 C4 C5 122.8(8)
C6 C5 C4 119.5(8)
C6 C5 N4 118.8(8)
C4 C5 N4 121.7(8)
C5 C6 C7 117.9(9)
C6 C7 C8 122.4(9)
C9 C8 C7 120.5(9)
C8 C9 C4 116.8(9)
C8 C9 N5 120.7(8)
C4 C9 N5 122.4(8)
N6 C10 N5 113.2(8)
N6 C10 N7 126.2(8)
N5 C10 N7 120.6(8)
N8 C11 N7 128.4(9)
N8 C11 Cl2 114.4(7)
N7 C11 Cl2 117.2(7)
N6 C12 N9 113.0(8)
N6 C12 N8 129.6(8)
N9 C12 N8 117.4(8)
C14 C13 C18 120.2(8)
C13 C14 C15 118.0(9)
C13 C14 N9 120.7(8)
C15 C14 N9 121.3(8)
C14 C15 C16 120.6(9)
C17 C16 C15 122.9(9)
C18 C17 C16 116.0(9)
C17 C18 N10 117.3(8)
C17 C18 C13 122.3(8)
N10 C18 C13 120.4(8)
N4 C19 C20 109.0(8)
C21 C20 C25 117.5(13)
C21 C20 C19 119.4(12)
C25 C20 C19 123.0(10)
C20 C21 C22 117.3(16)
C23 C22 C21 121.7(16)
C24 C23 C22 122.1(18)
C23 C24 C25 117.1(19)
C24 C25 C20 124.3(15)
N5 C26 C27 112.0(10)
C32 C27 C28 121.9(16)
C32 C27 C26 119.7(13)
C28 C27 C26 118.4(14)
C29 C28 C27 119(2)
C28 C29 C30 117(3)
C31 C30 C29 124(3)
C32 C31 C30 118(3)
C31 C32 C27 119(2)
C38 C33 C34 116.9(9)
C38 C33 N9 120.1(9)
C34 C33 N9 122.8(8)
C35 C34 C33 122.1(9)
C36 C35 C34 120.0(11)
C35 C36 O2 124.2(11)
C35 C36 C37 118.6(10)
O2 C36 C37 117.2(10)
C38 C37 C36 121.0(10)
C33 C38 C37 121.3(10)
C41 C40 C45 119.5(9)
C41 C40 N10 119.2(9)
C45 C40 N10 121.3(9)
C40 C41 C42 119.8(10)
C43 C42 C41 120.7(11)
O1 C43 C44 115.5(13)
O1 C43 C42 125.0(13)
C44 C43 C42 119.5(11)
C43 C44 C45 120.6(12)
C40 C45 C44 119.9(11)
N11 C47 N20 114.8(8)
N11 C47 N12 127.7(8)
N20 C47 N12 117.6(8)
N12 C48 N13 128.9(8)
N12 C48 Cl3 116.6(6)
N13 C48 Cl3 114.5(6)
N11 C49 N14 115.4(8)
N11 C49 N13 126.6(8)
N14 C49 N13 118.0(8)
C55 C50 C51 123.1(8)
C52 C51 N14 117.7(8)
C52 C51 C50 119.5(8)
N14 C51 C50 122.8(8)
C51 C52 C53 117.6(9)
C52 C53 C54 122.0(10)
C55 C54 C53 120.8(9)
C50 C55 C54 117.0(9)
C50 C55 N15 122.7(8)
C54 C55 N15 120.2(8)
N15 C56 N16 113.5(8)
N15 C56 N17 118.1(8)
N16 C56 N17 128.4(8)
N17 C57 N18 128.4(9)
N17 C57 Cl4 114.4(7)
N18 C57 Cl4 117.1(7)
N16 C58 N19 112.6(8)
N16 C58 N18 125.5(8)
N19 C58 N18 121.9(8)
C60 C59 C64 121.1(8)
C61 C60 C59 117.6(8)
C61 C60 N19 120.0(8)
C59 C60 N19 122.3(8)
C60 C61 C62 121.3(9)
C63 C62 C61 121.3(9)
C64 C63 C62 116.2(9)
C63 C64 C59 122.4(8)
C63 C64 N20 116.8(8)
C59 C64 N20 120.8(8)
N14 C65 C66 110.8(8)
C67 C66 C71 115.3(13)
C67 C66 C65 120.9(12)
C71 C66 C65 123.7(10)
C66 C67 C68 119.5(16)
C69 C68 C67 123.1(18)
C70 C69 C68 117.5(18)
C69 C70 C71 118.4(18)
C66 C71 C70 126.1(14)
N15 C72 C73 113.4(9)
C74 C73 C78 120.8(16)
C74 C73 C72 118.1(15)
C78 C73 C72 121.1(12)
C73 C74 C75 119(2)
C74 C75 C76 118(2)
C77 C76 C75 124(3)
C76 C77 C78 116(3)
C77 C78 C73 122(2)
C84 C79 C80 119.2(9)
C84 C79 N19 119.1(9)
C80 C79 N19 121.5(8)
C81 C80 C79 121.9(9)
C82 C81 C80 117.6(11)
C81 C82 O4 122.6(11)
C81 C82 C83 121.1(10)
O4 C82 C83 116.2(10)
C84 C83 C82 120.4(10)
C83 C84 C79 119.7(10)
C91 C86 C87 121.5(9)
C91 C86 N20 119.9(9)
C87 C86 N20 118.5(9)
C88 C87 C86 118.9(12)
C87 C88 C89 119.4(12)
O3 C89 C90 123.7(12)
O3 C89 C88 114.7(12)
C90 C89 C88 121.5(10)
C89 C90 C91 118.8(11)
C90 C91 C86 119.9(11)
Cl5 C93 Cl6 121.5(19)

loop_
_geom_bond_atom_site_label_1
_geom_bond_atom_site_label_2
_geom_bond_distance
Cl1 C2 1.769(9)
Cl2 C11 1.862(10)
Cl3 C48 1.757(8)
Cl4 C57 1.867(9)
Cl5 C93 1.70(3)
Cl6 C93 1.74(3)
N1 C1 1.326(11)
N1 C3 1.346(11)
N2 C2 1.343(12)
N2 C1 1.383(12)
N3 C2 1.296(11)
N3 C3 1.383(11)
N4 C3 1.346(11)
N4 C19 1.472(12)
N4 C5 1.481(12)
N5 C10 1.406(12)
N5 C26 1.462(12)
N5 C9 1.522(12)
N6 C10 1.327(11)
N6 C12 1.358(12)
N7 C11 1.342(13)
N7 C10 1.446(12)
N8 C11 1.308(12)
N8 C12 1.447(12)
N9 C12 1.367(12)
N9 C33 1.471(12)
N9 C14 1.548(12)
N10 C1 1.379(12)
N10 C40 1.433(11)
N10 C18 1.474(11)
N11 C47 1.328(11)
N11 C49 1.331(11)
N12 C48 1.317(11)
N12 C47 1.372(12)
N13 C48 1.328(11)
N13 C49 1.372(12)
N14 C49 1.362(11)
N14 C65 1.454(12)
N14 C51 1.465(12)
N15 C56 1.353(12)
N15 C72 1.507(12)
N15 C55 1.531(12)
N16 C58 1.350(11)
N16 C56 1.357(12)
N17 C57 1.312(12)
N17 C56 1.448(12)
N18 C57 1.345(12)
N18 C58 1.437(12)
N19 C58 1.404(12)
N19 C79 1.451(12)
N19 C60 1.536(11)
N20 C47 1.364(12)
N20 C86 1.446(11)
N20 C64 1.478(11)
O1 C43 1.357(14)
O1 C46 1.39(2)
O2 C36 1.381(13)
O2 C39 1.448(18)
O3 C89 1.362(13)
O3 C92 1.43(2)
O4 C82 1.376(13)
O4 C85 1.408(19)
C4 C9 1.416(13)
C4 C5 1.478(13)
C5 C6 1.378(13)
C6 C7 1.418(15)
C7 C8 1.458(16)
C8 C9 1.389(13)
C13 C14 1.402(13)
C13 C18 1.481(13)
C14 C15 1.408(14)
C15 C16 1.444(15)
C16 C17 1.416(14)
C17 C18 1.388(13)
C19 C20 1.546(15)
C20 C21 1.342(17)
C20 C25 1.404(18)
C21 C22 1.46(3)
C22 C23 1.35(3)
C23 C24 1.31(3)
C24 C25 1.40(2)
C26 C27 1.507(18)
C27 C32 1.42(2)
C27 C28 1.43(2)
C28 C29 1.37(4)
C29 C30 1.42(5)
C30 C31 1.41(5)
C31 C32 1.37(3)
C33 C38 1.376(13)
C33 C34 1.407(14)
C34 C35 1.403(15)
C35 C36 1.368(15)
C36 C37 1.402(17)
C37 C38 1.397(16)
C40 C41 1.379(13)
C40 C45 1.384(15)
C41 C42 1.392(15)
C42 C43 1.381(19)
C43 C44 1.359(18)
C44 C45 1.400(15)
C50 C55 1.395(13)
C50 C51 1.481(13)
C51 C52 1.396(13)
C52 C53 1.423(16)
C53 C54 1.457(16)
C54 C55 1.405(14)
C59 C60 1.414(13)
C59 C64 1.446(12)
C60 C61 1.402(13)
C61 C62 1.463(14)
C62 C63 1.428(14)
C63 C64 1.411(13)
C65 C66 1.592(15)
C66 C67 1.361(17)
C66 C71 1.371(18)
C67 C68 1.43(3)
C68 C69 1.38(3)
C69 C70 1.34(3)
C70 C71 1.41(2)
C72 C73 1.507(17)
C73 C74 1.37(2)
C73 C78 1.41(2)
C74 C75 1.41(4)
C75 C76 1.42(4)
C76 C77 1.35(4)
C77 C78 1.39(3)
C79 C84 1.370(13)
C79 C80 1.386(14)
C80 C81 1.381(15)
C81 C82 1.359(15)
C82 C83 1.393(17)
C83 C84 1.357(15)
C86 C91 1.393(14)
C86 C87 1.408(15)
C87 C88 1.379(15)
C88 C89 1.420(19)
C89 C90 1.390(17)
C90 C91 1.391(15)
